data_2018263
loop_
_publ_author_name
'Jagan, R.'
'Sivakumar, K.'

_publ_section_title
;
 Self-assembled supramolecular sheet- and channel-type frameworks in the
 <i>p</i>-phenetidinium hydrogen phthalate and cyclohexylaminium hydrogen
 phthalate hemihydrate salts
;
_journal_coeditor_code TP3002
_journal_issue 10
_journal_name_full 'Acta Crystallographica Section C'
_journal_page_first o373
_journal_page_last o377
_journal_paper_doi 10.1107/S010827011103246X
_journal_volume 67
_journal_year 2011
_chemical_formula_iupac 'C8 H12 N O + , C8 H5 O4 -'
_chemical_formula_moiety 'C8 H12 N O +, C8 H5 O4 -'
_chemical_formula_sum 'C16 H17 N O5'
_chemical_formula_weight 303.31
_chemical_name_common '<i>p</i>-phenetidinium hydrogen phthalate'
_chemical_name_systematic
;
4-ethoxyanilinium 2-carboxybenzoate
;
_space_group_IT_number 2
_symmetry_cell_setting triclinic
_symmetry_space_group_name_Hall '-P 1'
_symmetry_space_group_name_H-M 'P -1'
_atom_sites_solution_hydrogens geom
_atom_sites_solution_primary direct
_atom_sites_solution_secondary difmap
_audit_creation_method SHELXL97
_cell_angle_alpha 89.6700(10)
_cell_angle_beta 84.9470(10)
_cell_angle_gamma 86.7080(10)
_cell_formula_units_Z 2
_cell_length_a 3.99830(10)
_cell_length_b 9.2595(2)
_cell_length_c 19.8227(5)
_cell_measurement_reflns_used 9421
_cell_measurement_temperature 292(2)
_cell_measurement_theta_max 33.63
_cell_measurement_theta_min 2.06
_cell_volume 729.82(3)
_computing_cell_refinement 'APEX2 and SAINT (Bruker, 2004)'
_computing_data_collection 'APEX2 (Bruker, 2004)'
_computing_data_reduction 'SAINT and XPREP (Bruker, 2004)'
_computing_molecular_graphics
;
ORTEP-3 (Farrugia, 1997) and Mercury (Macrae <i>et al.</i>,
2008)
;
_computing_publication_material 'PLATON (Spek, 2009)'
_computing_structure_refinement 'SHELXL97 (Sheldrick, 2008)'
_computing_structure_solution 'SHELXS97 (Sheldrick, 2008)'
_diffrn_ambient_temperature 292(2)
_diffrn_measured_fraction_theta_full 0.998
_diffrn_measured_fraction_theta_max 0.998
_diffrn_measurement_device_type 'Bruker Kappa APEXII CCD area-detector'
_diffrn_measurement_method '\w and \f'
_diffrn_radiation_monochromator graphite
_diffrn_radiation_source 'fine-focus sealed tube'
_diffrn_radiation_type MoK\a
_diffrn_radiation_wavelength 0.71073
_diffrn_reflns_av_R_equivalents 0.0209
_diffrn_reflns_av_sigmaI/netI 0.0160
_diffrn_reflns_limit_h_max 5
_diffrn_reflns_limit_h_min -5
_diffrn_reflns_limit_k_max 12
_diffrn_reflns_limit_k_min -12
_diffrn_reflns_limit_l_max 25
_diffrn_reflns_limit_l_min -25
_diffrn_reflns_number 16579
_diffrn_reflns_theta_full 27.50
_diffrn_reflns_theta_max 27.50
_diffrn_reflns_theta_min 1.03
_diffrn_standards_decay_% 0
_exptl_absorpt_coefficient_mu 0.103
_exptl_absorpt_correction_T_max 0.9796
_exptl_absorpt_correction_T_min 0.9047
_exptl_absorpt_correction_type multi-scan
_exptl_absorpt_process_details '(SADABS; Bruker, 2004)'
_exptl_crystal_colour colourless
_exptl_crystal_density_diffrn 1.380
_exptl_crystal_density_method 'not measured'
_exptl_crystal_description block
_exptl_crystal_F_000 320
_exptl_crystal_size_max 0.25
_exptl_crystal_size_mid 0.20
_exptl_crystal_size_min 0.20
_refine_diff_density_max 0.200
_refine_diff_density_min -0.182
_refine_ls_extinction_method none
_refine_ls_goodness_of_fit_ref 1.077
_refine_ls_hydrogen_treatment mixed
_refine_ls_matrix_type full
_refine_ls_number_parameters 208
_refine_ls_number_reflns 3350
_refine_ls_number_restraints 0
_refine_ls_restrained_S_all 1.077
_refine_ls_R_factor_all 0.0522
_refine_ls_R_factor_gt 0.0424
_refine_ls_shift/su_max 0.001
_refine_ls_shift/su_mean 0.000
_refine_ls_structure_factor_coef Fsqd
_refine_ls_weighting_details 'calc w = 1/[\s^2^(Fo^2^)+(0.0539P)^2^+0.2188P] where P=(Fo^2^+2Fc^2^)/3'
_refine_ls_weighting_scheme calc
_refine_ls_wR_factor_gt 0.1115
_refine_ls_wR_factor_ref 0.1235
_reflns_number_gt 2780
_reflns_number_total 3350
_reflns_threshold_expression I>2\s(I)
_cod_data_source_file tp3002.cif
_cod_data_source_block I
_cod_database_code 2018263
_cod_database_fobs_code 2018263

loop_
_symmetry_equiv_pos_as_xyz
'x, y, z'
'-x, -y, -z'

loop_
_atom_site_type_symbol
_atom_site_label
_atom_site_fract_x
_atom_site_fract_y
_atom_site_fract_z
_atom_site_U_iso_or_equiv
_atom_site_adp_type
_atom_site_calc_flag
_atom_site_refinement_flags
_atom_site_occupancy
_atom_site_symmetry_multiplicity
O O1 0.5447(3) -0.07535(11) 0.66925(6) 0.0574(3) Uani d . 1 1
O O2 0.7096(4) 0.09620(14) 0.73046(6) 0.0632(4) Uani d . 1 1
O O3 0.7219(4) 0.35266(14) 0.73196(6) 0.0649(4) Uani d . 1 1
O O4 0.5698(3) 0.54159(12) 0.67375(6) 0.0572(3) Uani d . 1 1
C C1 0.4489(3) 0.16250(14) 0.62777(6) 0.0328(3) Uani d . 1 1
C C2 0.4582(3) 0.31497(14) 0.62863(6) 0.0328(3) Uani d . 1 1
C C3 0.3401(4) 0.39166(15) 0.57419(7) 0.0411(3) Uani d . 1 1
H H3 0.3417 0.4921 0.5744 0.049 Uiso calc R 1 1
C C4 0.2207(4) 0.32474(17) 0.51994(8) 0.0457(4) Uani d . 1 1
H H4 0.1485 0.3793 0.4839 0.055 Uiso calc R 1 1
C C5 0.2093(4) 0.17726(17) 0.51954(8) 0.0457(4) Uani d . 1 1
H H5 0.1274 0.1307 0.4835 0.055 Uiso calc R 1 1
C C6 0.3206(4) 0.09863(15) 0.57318(7) 0.0407(3) Uani d . 1 1
H H6 0.3092 -0.0014 0.5728 0.049 Uiso calc R 1 1
C C7 0.5737(4) 0.05445(15) 0.67927(7) 0.0409(3) Uani d . 1 1
C C8 0.5886(4) 0.40934(15) 0.68165(7) 0.0407(3) Uani d . 1 1
O O5 0.1981(3) 0.70176(12) 1.00074(5) 0.0521(3) Uani d . 1 1
N N1 0.0002(4) 0.73246(17) 0.72590(6) 0.0488(3) Uani d . 1 1
H H1A -0.1184 0.8133 0.7167 0.085(7) Uiso calc R 1 1
H H1B -0.1115 0.6563 0.7157 0.081(7) Uiso calc R 1 1
H H1C 0.1982 0.7300 0.7015 0.115(10) Uiso calc R 1 1
C C9 0.0534(3) 0.72887(16) 0.79811(7) 0.0384(3) Uani d . 1 1
C C10 -0.0213(4) 0.60719(17) 0.83524(8) 0.0485(4) Uani d . 1 1
H H10 -0.1052 0.5286 0.8146 0.058 Uiso calc R 1 1
C C11 0.0285(5) 0.60233(17) 0.90285(8) 0.0497(4) Uani d . 1 1
H H11 -0.0246 0.5207 0.9282 0.060 Uiso calc R 1 1
C C12 0.1578(4) 0.71861(15) 0.93348(7) 0.0395(3) Uani d . 1 1
C C13 0.2326(4) 0.84003(16) 0.89576(7) 0.0433(3) Uani d . 1 1
H H13 0.3195 0.9184 0.9160 0.052 Uiso calc R 1 1
C C14 0.1782(4) 0.84523(16) 0.82775(8) 0.0445(3) Uani d . 1 1
H H14 0.2261 0.9274 0.8023 0.053 Uiso calc R 1 1
C C15 0.3371(4) 0.81501(17) 1.03531(8) 0.0471(4) Uani d . 1 1
H H15A 0.1985 0.9039 1.0324 0.057 Uiso calc R 1 1
H H15B 0.5615 0.8315 1.0151 0.057 Uiso calc R 1 1
C C16 0.3494(5) 0.7701(2) 1.10753(9) 0.0631(5) Uani d . 1 1
H H16A 0.1265 0.7531 1.1269 0.095 Uiso calc R 1 1
H H16B 0.4395 0.8454 1.1323 0.095 Uiso calc R 1 1
H H16C 0.4903 0.6830 1.1099 0.095 Uiso calc R 1 1
H H2A 0.723(6) 0.221(3) 0.7325(12) 0.086(7) Uiso d . 1 1

loop_
_atom_site_aniso_label
_atom_site_aniso_U_11
_atom_site_aniso_U_22
_atom_site_aniso_U_33
_atom_site_aniso_U_12
_atom_site_aniso_U_13
_atom_site_aniso_U_23
O1 0.0849(9) 0.0316(5) 0.0563(7) 0.0004(5) -0.0121(6) 0.0084(5)
O2 0.1008(10) 0.0470(7) 0.0461(7) -0.0051(6) -0.0301(6) 0.0107(5)
O3 0.1041(11) 0.0484(7) 0.0475(7) -0.0101(7) -0.0326(7) -0.0040(5)
O4 0.0744(8) 0.0322(6) 0.0671(8) -0.0032(5) -0.0171(6) -0.0094(5)
C1 0.0356(6) 0.0307(6) 0.0315(6) -0.0004(5) 0.0004(5) 0.0013(5)
C2 0.0344(6) 0.0310(6) 0.0326(6) -0.0012(5) -0.0004(5) -0.0012(5)
C3 0.0483(8) 0.0313(7) 0.0438(8) 0.0007(6) -0.0074(6) 0.0047(6)
C4 0.0510(8) 0.0467(8) 0.0405(8) 0.0025(7) -0.0133(6) 0.0082(6)
C5 0.0494(8) 0.0484(8) 0.0409(8) -0.0030(7) -0.0133(6) -0.0057(6)
C6 0.0477(8) 0.0321(7) 0.0426(8) -0.0038(6) -0.0047(6) -0.0034(6)
C7 0.0502(8) 0.0348(7) 0.0367(7) 0.0007(6) 0.0001(6) 0.0062(6)
C8 0.0477(8) 0.0356(7) 0.0388(7) -0.0030(6) -0.0027(6) -0.0068(6)
O5 0.0800(8) 0.0434(6) 0.0364(6) -0.0209(5) -0.0140(5) 0.0037(4)
N1 0.0482(8) 0.0609(9) 0.0383(7) 0.0000(6) -0.0112(6) 0.0000(6)
C9 0.0382(7) 0.0419(7) 0.0351(7) 0.0021(6) -0.0069(5) -0.0004(6)
C10 0.0631(10) 0.0393(8) 0.0461(8) -0.0116(7) -0.0153(7) -0.0026(6)
C11 0.0725(11) 0.0361(8) 0.0434(8) -0.0163(7) -0.0138(7) 0.0051(6)
C12 0.0471(8) 0.0368(7) 0.0356(7) -0.0055(6) -0.0071(6) 0.0005(5)
C13 0.0548(9) 0.0360(7) 0.0403(8) -0.0118(6) -0.0054(6) -0.0024(6)
C14 0.0557(9) 0.0378(7) 0.0402(8) -0.0068(6) -0.0030(6) 0.0055(6)
C15 0.0567(9) 0.0445(8) 0.0420(8) -0.0121(7) -0.0087(7) -0.0043(6)
C16 0.0843(13) 0.0674(12) 0.0418(9) -0.0207(10) -0.0188(9) 0.0010(8)

loop_
_atom_type_symbol
_atom_type_description
_atom_type_scat_dispersion_real
_atom_type_scat_dispersion_imag
_atom_type_scat_source
C C 0.0033 0.0016 'International Tables Vol C Tables 4.2.6.8 and 6.1.1.4'
H H 0.0000 0.0000 'International Tables Vol C Tables 4.2.6.8 and 6.1.1.4'
N N 0.0061 0.0033 'International Tables Vol C Tables 4.2.6.8 and 6.1.1.4'
O O 0.0106 0.0060 'International Tables Vol C Tables 4.2.6.8 and 6.1.1.4'

loop_
_geom_angle_atom_site_label_1
_geom_angle_atom_site_label_2
_geom_angle_atom_site_label_3
_geom_angle
C7 O2 H2A 112.7(11)
C8 O3 H2A 113.2(11)
C6 C1 C2 118.23(12)
C6 C1 C7 113.69(12)
C2 C1 C7 128.06(12)
C3 C2 C1 117.78(12)
C3 C2 C8 113.97(12)
C1 C2 C8 128.24(12)
C4 C3 C2 122.60(13)
C4 C3 H3 118.7
C2 C3 H3 118.7
C5 C4 C3 119.47(14)
C5 C4 H4 120.3
C3 C4 H4 120.3
C4 C5 C6 119.21(14)
C4 C5 H5 120.4
C6 C5 H5 120.4
C5 C6 C1 122.69(13)
C5 C6 H6 118.7
C1 C6 H6 118.7
O1 C7 O2 120.71(14)
O1 C7 C1 118.31(14)
O2 C7 C1 120.97(13)
O4 C8 O3 121.02(14)
O4 C8 C2 118.49(13)
O3 C8 C2 120.46(13)
C12 O5 C15 118.56(12)
C9 N1 H1A 109.5
C9 N1 H1B 109.5
H1A N1 H1B 109.5
C9 N1 H1C 109.5
H1A N1 H1C 109.5
H1B N1 H1C 109.5
C14 C9 C10 120.78(14)
C14 C9 N1 120.09(13)
C10 C9 N1 119.13(14)
C11 C10 C9 119.68(14)
C11 C10 H10 120.2
C9 C10 H10 120.2
C10 C11 C12 120.27(14)
C10 C11 H11 119.9
C12 C11 H11 119.9
O5 C12 C13 125.13(13)
O5 C12 C11 115.27(13)
C13 C12 C11 119.60(14)
C12 C13 C14 119.97(14)
C12 C13 H13 120.0
C14 C13 H13 120.0
C9 C14 C13 119.70(14)
C9 C14 H14 120.2
C13 C14 H14 120.2
O5 C15 C16 107.63(13)
O5 C15 H15A 110.2
C16 C15 H15A 110.2
O5 C15 H15B 110.2
C16 C15 H15B 110.2
H15A C15 H15B 108.5
C15 C16 H16A 109.5
C15 C16 H16B 109.5
H16A C16 H16B 109.5
C15 C16 H16C 109.5
H16A C16 H16C 109.5
H16B C16 H16C 109.5

loop_
_geom_bond_atom_site_label_1
_geom_bond_atom_site_label_2
_geom_bond_distance
O1 C7 1.2329(18)
O2 C7 1.2649(19)
O2 H2A 1.16(3)
O3 C8 1.2686(19)
O3 H2A 1.22(3)
O4 C8 1.2325(18)
C1 C6 1.387(2)
C1 C2 1.4147(18)
C1 C7 1.5207(19)
C2 C3 1.3908(19)
C2 C8 1.5164(19)
C3 C4 1.378(2)
C3 H3 0.9300
C4 C5 1.369(2)
C4 H4 0.9300
C5 C6 1.377(2)
C5 H5 0.9300
C6 H6 0.9300
O5 C12 1.3641(17)
O5 C15 1.4213(18)
N1 C9 1.4655(18)
N1 H1A 0.8900
N1 H1B 0.8900
N1 H1C 0.8900
C9 C14 1.369(2)
C9 C10 1.375(2)
C10 C11 1.372(2)
C10 H10 0.9300
C11 C12 1.386(2)
C11 H11 0.9300
C12 C13 1.379(2)
C13 C14 1.385(2)
C13 H13 0.9300
C14 H14 0.9300
C15 C16 1.493(2)
C15 H15A 0.9700
C15 H15B 0.9700
C16 H16A 0.9600
C16 H16B 0.9600
C16 H16C 0.9600

loop_
_geom_hbond_atom_site_label_D
_geom_hbond_atom_site_label_H
_geom_hbond_atom_site_label_A
_geom_hbond_site_symmetry_A
_geom_hbond_distance_DH
_geom_hbond_distance_HA
_geom_hbond_distance_DA
_geom_hbond_angle_DHA
N1 H1A O1 1_465 0.89 1.95 2.7766(18) 153.3
N1 H1B O4 1_455 0.89 1.95 2.7996(19) 159.6
N1 H1C O1 1_565 0.89 2.39 3.0264(19) 129.0
C11 H11 O5 2_567 0.93 2.58 3.5110(19) 177.6
N1 H1C O4 . 0.89 2.26 2.9193(19) 130.4

loop_
_geom_torsion_atom_site_label_1
_geom_torsion_atom_site_label_2
_geom_torsion_atom_site_label_3
_geom_torsion_atom_site_label_4
_geom_torsion
C6 C1 C2 C3 -0.52(19)
C7 C1 C2 C3 177.52(13)
C6 C1 C2 C8 -179.29(13)
C7 C1 C2 C8 -1.3(2)
C1 C2 C3 C4 -0.9(2)
C8 C2 C3 C4 178.04(14)
C2 C3 C4 C5 1.5(2)
C3 C4 C5 C6 -0.6(2)
C4 C5 C6 C1 -0.8(2)
C2 C1 C6 C5 1.4(2)
C7 C1 C6 C5 -176.92(14)
C6 C1 C7 O1 -1.5(2)
C2 C1 C7 O1 -179.58(13)
C6 C1 C7 O2 177.22(14)
C2 C1 C7 O2 -0.9(2)
C3 C2 C8 O4 2.3(2)
C1 C2 C8 O4 -178.85(14)
C3 C2 C8 O3 -175.82(14)
C1 C2 C8 O3 3.0(2)
C14 C9 C10 C11 0.2(3)
N1 C9 C10 C11 179.77(15)
C9 C10 C11 C12 -0.9(3)
C15 O5 C12 C13 -2.0(2)
C15 O5 C12 C11 178.50(14)
C10 C11 C12 O5 -179.75(15)
C10 C11 C12 C13 0.7(3)
O5 C12 C13 C14 -179.43(15)
C11 C12 C13 C14 0.0(2)
C10 C9 C14 C13 0.6(2)
N1 C9 C14 C13 -179.00(14)
C12 C13 C14 C9 -0.7(2)
C12 O5 C15 C16 179.31(15)

loop_
_cod_related_entry_id
_cod_related_entry_database
_cod_related_entry_code
1 ChemSpider 30654338
